data_2200453
loop_
_publ_author_name
'Ramaswamy, S.'
'Sridhar, B.'
'Ramakrishnan, V.'
'Rajaram, R. K.'

_publ_section_title
;
 <small>L</small>-Argininium dinitrate
;
_journal_issue 9
_journal_name_full 'Acta Crystallographica Section E'
_journal_page_first o872
_journal_page_last o874
_journal_paper_doi 10.1107/S1600536801013460
_journal_volume 57
_journal_year 2001
_chemical_formula_iupac 'C6 H16 N4 O2 2+, 2N O3 1-'
_chemical_formula_moiety 'C6 H16 N4 O2 2+, 2N O3 1-'
_chemical_formula_sum 'C6 H16 N6 O8'
_chemical_formula_weight 300.25
_chemical_name_common 'L-Argininium dinitrate'
_chemical_name_systematic
;
L-Argininium dinitrate
;
_space_group_IT_number 4
_symmetry_cell_setting monoclinic
_symmetry_space_group_name_Hall 'P 2yb'
_symmetry_space_group_name_H-M 'P 1 21 1'
_audit_creation_method SHELXL-97
_cell_angle_alpha 90.00
_cell_angle_beta 92.600(5)
_cell_angle_gamma 90.00
_cell_formula_units_Z 2
_cell_length_a 7.744(5)
_cell_length_b 7.284(5)
_cell_length_c 11.653(5)
_cell_measurement_reflns_used 25
_cell_measurement_temperature 293(2)
_cell_measurement_theta_max 26.94
_cell_measurement_theta_min 14.89
_cell_volume 656.6(7)
_computing_cell_refinement 'CAD-4 Software'
_computing_data_collection 'CAD-4 Software (Enraf-Nonius, 1989)'
_computing_data_reduction 'CAD-4 Software'
_computing_molecular_graphics 'PLATON (Spek, 1999)'
_computing_publication_material SHELXL97
_computing_structure_refinement 'SHELXL97 (Sheldrick, 1997)'
_computing_structure_solution 'SHELXS97 (Sheldrick, 1997)'
_diffrn_ambient_temperature 293(2)
_diffrn_measured_fraction_theta_full .986
_diffrn_measured_fraction_theta_max .986
_diffrn_measurement_device_type 'Enraf-Nonius sealed tube'
_diffrn_measurement_method \w-2\q
_diffrn_radiation_monochromator graphite
_diffrn_radiation_source 'fine-focus sealed tube'
_diffrn_radiation_type CuK\a
_diffrn_radiation_wavelength 1.54180
_diffrn_reflns_av_R_equivalents .000
_diffrn_reflns_av_sigmaI/netI .015
_diffrn_reflns_limit_h_max 9
_diffrn_reflns_limit_h_min -9
_diffrn_reflns_limit_k_max 8
_diffrn_reflns_limit_k_min 0
_diffrn_reflns_limit_l_max 14
_diffrn_reflns_limit_l_min 0
_diffrn_reflns_number 1284
_diffrn_reflns_theta_full 68.00
_diffrn_reflns_theta_max 68.00
_diffrn_reflns_theta_min 3.80
_diffrn_standards_decay_% none
_diffrn_standards_interval_time 60
_diffrn_standards_number 3
_exptl_absorpt_coefficient_mu 1.224
_exptl_absorpt_correction_T_max .984
_exptl_absorpt_correction_T_min .967
_exptl_absorpt_correction_type '\y scan'
_exptl_absorpt_process_details '(North et al., 1968)'
_exptl_crystal_colour colorless
_exptl_crystal_density_diffrn 1.519
_exptl_crystal_density_meas 1.519
_exptl_crystal_density_method 'flotation in a mixture of carbon tetrachloride and xylene'
_exptl_crystal_description needles
_exptl_crystal_F_000 316
_exptl_crystal_size_max .03
_exptl_crystal_size_mid .023
_exptl_crystal_size_min .013
_refine_diff_density_max .35
_refine_diff_density_min -.44
_refine_ls_goodness_of_fit_ref 1.08
_refine_ls_hydrogen_treatment constr
_refine_ls_matrix_type full
_refine_ls_number_parameters 181
_refine_ls_number_reflns 1284
_refine_ls_number_restraints 1
_refine_ls_restrained_S_all 1.08
_refine_ls_R_factor_all .074
_refine_ls_R_factor_gt .070
_refine_ls_shift/su_max <0.001
_refine_ls_shift/su_mean <0.001
_refine_ls_structure_factor_coef Fsqd
_refine_ls_weighting_details 'calc w = 1/[\s^2^(Fo^2^)+(0.2P)^2^] where P = (Fo^2^+2Fc^2^)/3'
_refine_ls_weighting_scheme calc
_refine_ls_wR_factor_ref .218
_reflns_number_gt 1213
_reflns_number_total 1284
_reflns_threshold_expression I>2\s(I)
_cod_data_source_file ci6051.cif
_cod_data_source_block I
_cod_depositor_comments
;
The following automatic conversions were performed:
'_symmetry_cell_setting' value 'Monoclinic' changed to 'monoclinic'
according to '/home/saulius/struct/CIF-dictionaries/cif_core.dic'
dictionary named 'cif_core.dic' version 2.4.1 from 2010-06-29.

Automatic conversion script
Id: cif_fix_enum 1527 2010-12-29 10:47:43Z saulius 

The following automatic conversions were performed:

'_symmetry_cell_setting' value 'Monoclinic' changed to 'monoclinic'
according to /home/saulius/struct/CIF-dictionaries/cif_core.dic
dictionary named 'cif_core.dic' version 2.4.1 from 2010-06-29.

Automatic conversion script
Id: cif_fix_values 1715 2011-07-08 13:25:40Z adriana 
;
_cod_original_sg_symbol_H-M 'P 21'
_cod_database_code 2200453
_cod_database_fobs_code 2200453

loop_
_symmetry_equiv_pos_as_xyz
'x, y, z'
'-x, y+1/2, -z'

loop_
_atom_site_label
_atom_site_fract_x
_atom_site_fract_y
_atom_site_fract_z
_atom_site_U_iso_or_equiv
_atom_site_adp_type
_atom_site_calc_flag
_atom_site_refinement_flags
_atom_site_occupancy
_atom_site_disorder_assembly
_atom_site_disorder_group
_atom_site_type_symbol
N1 .4833(7) .1038(9) .8694(5) .0397(14) Uani d . 1 . . N
O1 .3517(6) .1002(8) .8013(4) .0445(13) Uani d . 1 . . O
O2 .6214(6) .0334(10) .8405(4) .0531(16) Uani d . 1 . . O
O3 .4728(7) .1721(12) .9646(5) .065(2) Uani d . 1 . . O
N2 .7063(8) .4811(11) .6596(6) .0480(16) Uani d . 1 . . N
O4 .8176(8) .6055(11) .6715(5) .0661(19) Uani d . 1 . . O
O5 .6552(8) .4366(9) .5605(5) .0555(16) Uani d . 1 . . O
O6 .6464(11) .4076(14) .7431(6) .090(3) Uani d . 1 . . O
O1A .0856(7) .5379(11) .3654(4) .0589(17) Uani d . 1 . . O
O1B .3654(6) .4622(11) .3822(4) .0531(17) Uani d . 1 . . O
H1B .3669 .5026 .3166 .080 Uiso calc R 1 . . H
C11 .2076(9) .4760(13) .4196(6) .0420(18) Uani d . 1 . . C
C12 .1966(10) .4121(11) .5432(6) .0393(16) Uani d . 1 . . C
H12 .0814 .3603 .5531 .047 Uiso calc R 1 . . H
N3 .3284(8) .2670(9) .5704(5) .0398(14) Uani d . 1 . . N
H3A .3205 .2312 .6430 .060 Uiso calc R 1 . . H
H3B .4336 .3119 .5605 .060 Uiso calc R 1 . . H
H3C .3096 .1715 .5239 .060 Uiso calc R 1 . . H
C13 .2213(9) .5750(11) .6234(6) .0386(16) Uani d . 1 . . C
H13A .1391 .6701 .6005 .046 Uiso calc R 1 . . H
H13B .3366 .6244 .6160 .046 Uiso calc R 1 . . H
C14 .1973(10) .5257(11) .7482(6) .0382(16) Uani d . 1 . . C
H14A .0919 .4551 .7543 .046 Uiso calc R 1 . . H
H14B .2934 .4505 .7766 .046 Uiso calc R 1 . . H
C15 .1877(10) .6979(11) .8201(6) .0415(17) Uani d . 1 . . C
H15A .2947 .7658 .8145 .050 Uiso calc R 1 . . H
H15B .0947 .7745 .7886 .050 Uiso calc R 1 . . H
N4 .1587(7) .6630(11) .9416(5) .0410(15) Uani d . 1 . . N
H4 .2482 .6442 .9864 .049 Uiso calc R 1 . . H
C16 .0089(9) .6584(11) .9869(6) .0339(15) Uani d . 1 . . C
N5 .0006(8) .6455(12) 1.1008(5) .0504(18) Uani d . 1 . . N
H5A .0941 .6403 1.1435 .061 Uiso calc R 1 . . H
H5B -.0983 .6423 1.1316 .061 Uiso calc R 1 . . H
N6 -.1363(8) .6680(12) .9253(5) .0496(17) Uani d . 1 . . N
H6A -.1347 .6778 .8518 .060 Uiso calc R 1 . . H
H6B -.2333 .6645 .9583 .060 Uiso calc R 1 . . H

loop_
_atom_site_aniso_label
_atom_site_aniso_U_11
_atom_site_aniso_U_22
_atom_site_aniso_U_33
_atom_site_aniso_U_12
_atom_site_aniso_U_13
_atom_site_aniso_U_23
N1 .041(3) .042(3) .036(3) -.001(3) -.001(2) .004(3)
O1 .038(3) .054(3) .042(3) -.007(3) .004(2) .006(3)
O2 .038(3) .080(4) .041(3) .019(3) .005(2) -.006(3)
O3 .043(3) .101(6) .052(3) .009(4) .003(2) -.032(4)
N2 .046(4) .052(4) .046(4) -.001(3) -.004(3) .010(3)
O4 .065(4) .076(5) .056(4) -.026(4) -.010(3) .015(4)
O5 .068(4) .057(4) .041(3) -.005(3) -.007(3) .005(3)
O6 .111(6) .113(7) .047(3) -.054(5) .006(3) .024(4)
O1A .053(3) .085(5) .039(3) .009(3) .000(2) .007(3)
O1B .036(3) .089(5) .034(2) -.006(3) .003(2) .015(3)
C11 .033(3) .058(5) .034(3) -.005(4) -.006(3) -.001(4)
C12 .046(4) .037(4) .034(3) .002(3) .005(3) .007(3)
N3 .052(3) .035(3) .033(3) .000(3) .005(2) -.001(3)
C13 .037(3) .041(4) .038(4) .001(3) .009(3) .008(3)
C14 .049(4) .038(4) .028(3) -.001(3) .008(3) .003(3)
C15 .047(4) .038(4) .040(4) -.005(3) .012(3) -.005(3)
N4 .030(3) .060(4) .034(3) .010(3) -.001(2) -.008(3)
C16 .025(3) .043(4) .035(3) .011(3) .004(2) -.006(3)
N5 .040(3) .070(5) .042(3) .005(4) .007(2) -.006(4)
N6 .039(3) .069(5) .041(3) .011(4) .009(2) -.001(4)

loop_
_atom_type_symbol
_atom_type_description
_atom_type_scat_dispersion_real
_atom_type_scat_dispersion_imag
_atom_type_scat_source
C C .0033 .0016 'International Tables Vol C Tables 4.2.6.8 and 6.1.1.4'
H H .0000 .0000 'International Tables Vol C Tables 4.2.6.8 and 6.1.1.4'
N N .0061 .0033 'International Tables Vol C Tables 4.2.6.8 and 6.1.1.4'
O O .0106 .0060 'International Tables Vol C Tables 4.2.6.8 and 6.1.1.4'

loop_
_geom_angle_atom_site_label_1
_geom_angle_atom_site_label_2
_geom_angle_atom_site_label_3
_geom_angle
_geom_angle_publ_flag
O3 N1 O2 120.4(6) ?
O3 N1 O1 119.6(6) ?
O2 N1 O1 120.0(6) ?
O6 N2 O5 120.5(8) ?
O6 N2 O4 120.8(7) ?
O5 N2 O4 118.6(7) ?
C11 O1B H1B 109.5 ?
O1A C11 O1B 124.9(7) ?
O1A C11 C12 122.5(6) ?
O1B C11 C12 112.5(6) ?
N3 C12 C13 110.9(6) ?
N3 C12 C11 110.5(6) ?
C13 C12 C11 109.5(7) ?
N3 C12 H12 108.6 ?
C13 C12 H12 108.6 ?
C11 C12 H12 108.6 ?
C12 N3 H3A 109.5 ?
C12 N3 H3B 109.5 ?
H3A N3 H3B 109.5 ?
C12 N3 H3C 109.5 ?
H3A N3 H3C 109.5 ?
H3B N3 H3C 109.5 ?
C12 C13 C14 112.8(6) ?
C12 C13 H13A 109.0 ?
C14 C13 H13A 109.0 ?
C12 C13 H13B 109.0 ?
C14 C13 H13B 109.0 ?
H13A C13 H13B 107.8 ?
C15 C14 C13 110.2(6) ?
C15 C14 H14A 109.6 ?
C13 C14 H14A 109.6 ?
C15 C14 H14B 109.6 ?
C13 C14 H14B 109.6 ?
H14A C14 H14B 108.1 ?
N4 C15 C14 113.9(7) ?
N4 C15 H15A 108.8 ?
C14 C15 H15A 108.8 ?
N4 C15 H15B 108.8 ?
C14 C15 H15B 108.8 ?
H15A C15 H15B 107.7 ?
C16 N4 C15 125.3(6) ?
C16 N4 H4 117.4 ?
C15 N4 H4 117.4 ?
N4 C16 N6 122.5(6) yes
N4 C16 N5 119.4(6) yes
N6 C16 N5 118.0(6) yes
C16 N5 H5A 120.0 ?
C16 N5 H5B 120.0 ?
H5A N5 H5B 120.0 ?
C16 N6 H6A 120.0 ?
C16 N6 H6B 120.0 ?
H6A N6 H6B 120.0 ?

loop_
_geom_bond_atom_site_label_1
_geom_bond_atom_site_label_2
_geom_bond_site_symmetry_2
_geom_bond_distance
_geom_bond_publ_flag
N1 O3 . 1.222(8) ?
N1 O2 . 1.246(8) ?
N1 O1 . 1.262(7) ?
N2 O6 . 1.221(9) ?
N2 O5 . 1.246(8) ?
N2 O4 . 1.254(10) ?
O1A C11 . 1.201(9) yes
O1B C11 . 1.320(8) yes
O1B H1B . .8200 ?
C11 C12 . 1.520(10) ?
C12 N3 . 1.493(10) ?
C12 C13 . 1.517(11) ?
C12 H12 . .98 ?
N3 H3A . .89 ?
N3 H3B . .89 ?
N3 H3C . .89 ?
C13 C14 . 1.518(9) ?
C13 H13A . .97 ?
C13 H13B . .97 ?
C14 C15 . 1.512(11) ?
C14 H14A . .97 ?
C14 H14B . .97 ?
C15 N4 . 1.465(9) ?
C15 H15A . .97 ?
C15 H15B . .97 ?
N4 C16 . 1.296(9) yes
N4 H4 . .86 ?
C16 N6 . 1.308(9) yes
C16 N5 . 1.336(9) yes
N5 H5A . .86 ?
N5 H5B . .86 ?
N6 H6A . .86 ?
N6 H6B . .86 ?

loop_
_geom_hbond_atom_site_label_D
_geom_hbond_atom_site_label_H
_geom_hbond_atom_site_label_A
_geom_hbond_site_symmetry_A
_geom_hbond_distance_DH
_geom_hbond_distance_HA
_geom_hbond_distance_DA
_geom_hbond_angle_DHA
O1B H1B O2 2_656 .82 1.85 2.653(7) 166
N3 H3A O1 . .89 2.08 2.950(8) 165
N3 H3B O5 . .89 1.94 2.823(9) 170
N3 H3C O5 2_646 .89 2.00 2.855(9) 161
N3 H3C O4 2_646 .89 2.49 3.212(9) 139
N4 H4 O3 2_657 .86 2.22 3.010(8) 153
N4 H4 O2 2_657 .86 2.36 3.138(8) 151
N5 H5A O2 2_657 .86 2.34 3.086(9) 146
N5 H5B O1 2_557 .86 2.17 3.022(8) 173
N6 H6A O4 1_455 .86 2.18 2.998(9) 158
N6 H6B O3 2_557 .86 2.10 2.957(9) 177

loop_
_geom_torsion_atom_site_label_1
_geom_torsion_atom_site_label_2
_geom_torsion_atom_site_label_3
_geom_torsion_atom_site_label_4
_geom_torsion
_geom_torsion_publ_flag
O1A C11 C12 N3 152.9(9) ?
O1B C11 C12 N3 -29.7(10) yes
O1A C11 C12 C13 -84.6(10) ?
O1B C11 C12 C13 92.8(9) ?
N3 C12 C13 C14 -62.5(8) yes
C11 C12 C13 C14 175.3(6) ?
C12 C13 C14 C15 -168.6(6) yes
C13 C14 C15 N4 178.0(6) yes
C14 C15 N4 C16 -92.9(10) yes
C15 N4 C16 N6 6.6(14) yes
C15 N4 C16 N5 -172.6(8) yes
